data_2018844
loop_
_publ_author_name
'Tao, Jian-Qing'

_publ_section_title
;
 A one-dimensional coordination polymer based on Cd~2~O~2~ clusters:
 poly[aqua(\m~3~-4,4'-sulfonyldibenzoato)(3,4,7,8-tetramethyl-1,10-phenanthroline-\k^2^<i>N</i>,<i>N</i>')cadmium(II)]
;
_journal_coeditor_code WQ3024
_journal_issue 3
_journal_name_full 'Acta Crystallographica Section C'
_journal_page_first 244
_journal_page_last 246
_journal_paper_doi 10.1107/S0108270113001716
_journal_volume 69
_journal_year 2013
_chemical_formula_iupac '[Cd (C14 H8 O6 S) (C16 H16 N2) (H2 O)]'
_chemical_formula_moiety 'C30 H26 Cd N2 O7 S'
_chemical_formula_sum 'C30 H26 Cd N2 O7 S'
_chemical_formula_weight 671.01
_chemical_name_systematic
Poly[aqua(\m~3~-4,4'-sulfonyldibenzoato)(3,4,7,8-tetramethyl-1,10-phenanthroline-\k^2^<i>N</i>,<i>N</i>')cadmium(II)]
_space_group_IT_number 2
_symmetry_cell_setting triclinic
_symmetry_space_group_name_Hall '-P 1'
_symmetry_space_group_name_H-M 'P -1'
_atom_sites_solution_hydrogens geom
_atom_sites_solution_primary direct
_atom_sites_solution_secondary difmap
_audit_creation_method SHELXL97
_cell_angle_alpha 78.1570(10)
_cell_angle_beta 80.9940(10)
_cell_angle_gamma 74.0050(10)
_cell_formula_units_Z 2
_cell_length_a 8.0981(10)
_cell_length_b 12.2931(16)
_cell_length_c 14.6297(19)
_cell_measurement_reflns_used 4957
_cell_measurement_temperature 296(2)
_cell_measurement_theta_max 22.12
_cell_measurement_theta_min 1.17
_cell_volume 1362.5(3)
_computing_cell_refinement 'SAINT (Bruker 2000)'
_computing_data_collection 'SMART (Bruker 2000)'
_computing_data_reduction 'SAINT (Bruker 2000)'
_computing_molecular_graphics 'DIAMOND (Brandenburg, 1999)'
_computing_publication_material 'SHELXTL (Sheldrick, 2008)'
_computing_structure_refinement 'SHELXL97 (Sheldrick, 2008)'
_computing_structure_solution 'SHELXTL (Sheldrick, 2008)'
_diffrn_ambient_temperature 296(2)
_diffrn_measured_fraction_theta_full 0.987
_diffrn_measured_fraction_theta_max 0.987
_diffrn_measurement_device_type 'Bruker SMART CCD area-detector'
_diffrn_measurement_method '\f and \w'
_diffrn_radiation_monochromator graphite
_diffrn_radiation_source 'fine-focus sealed tube'
_diffrn_radiation_type MoK\a
_diffrn_radiation_wavelength 0.71073
_diffrn_reflns_av_R_equivalents 0.0205
_diffrn_reflns_av_sigmaI/netI 0.0315
_diffrn_reflns_limit_h_max 8
_diffrn_reflns_limit_h_min -9
_diffrn_reflns_limit_k_max 13
_diffrn_reflns_limit_k_min -14
_diffrn_reflns_limit_l_max 17
_diffrn_reflns_limit_l_min -17
_diffrn_reflns_number 9634
_diffrn_reflns_theta_full 25.00
_diffrn_reflns_theta_max 25.00
_diffrn_reflns_theta_min 1.75
_exptl_absorpt_coefficient_mu 0.931
_exptl_absorpt_correction_T_max 0.854
_exptl_absorpt_correction_T_min 0.822
_exptl_absorpt_correction_type multi-scan
_exptl_absorpt_process_details '(SADABS; Bruker, 2000)'
_exptl_crystal_colour white
_exptl_crystal_density_diffrn 1.636
_exptl_crystal_density_method 'not measured'
_exptl_crystal_description block
_exptl_crystal_F_000 680
_exptl_crystal_size_max 0.21
_exptl_crystal_size_mid 0.19
_exptl_crystal_size_min 0.17
_refine_diff_density_max 0.337
_refine_diff_density_min -0.315
_refine_ls_extinction_method none
_refine_ls_goodness_of_fit_ref 1.072
_refine_ls_hydrogen_treatment constr
_refine_ls_matrix_type full
_refine_ls_number_parameters 374
_refine_ls_number_reflns 4741
_refine_ls_number_restraints 0
_refine_ls_restrained_S_all 1.072
_refine_ls_R_factor_all 0.0295
_refine_ls_R_factor_gt 0.0258
_refine_ls_shift/su_max 0.002
_refine_ls_shift/su_mean 0.000
_refine_ls_structure_factor_coef Fsqd
_refine_ls_weighting_details 'calc w = 1/[\s^2^(Fo^2^)+(0.0331P)^2^+0.2431P] where P=(Fo^2^+2Fc^2^)/3'
_refine_ls_weighting_scheme calc
_refine_ls_wR_factor_gt 0.0633
_refine_ls_wR_factor_ref 0.0648
_reflns_number_gt 4277
_reflns_number_total 4803
_reflns_threshold_expression I>2\s(I)
_cod_data_source_file wq3024.cif
_cod_data_source_block I
_cod_database_code 2018844
_cod_database_fobs_code 2018844

loop_
_symmetry_equiv_pos_as_xyz
'x, y, z'
'-x, -y, -z'

loop_
_atom_site_type_symbol
_atom_site_label
_atom_site_fract_x
_atom_site_fract_y
_atom_site_fract_z
_atom_site_U_iso_or_equiv
_atom_site_adp_type
_atom_site_calc_flag
_atom_site_refinement_flags
_atom_site_occupancy
_atom_site_symmetry_multiplicity
C C1 1.3142(3) 0.3183(2) 0.07919(19) 0.0366(6) Uani d . 1 1
H H1 1.3551 0.2655 0.1311 0.044 Uiso calc R 1 1
C C2 1.3056(3) 0.4339(2) 0.0780(2) 0.0388(7) Uani d . 1 1
C C3 1.2521(3) 0.5131(2) -0.0004(2) 0.0387(7) Uani d . 1 1
C C4 1.2061(3) 0.4727(2) -0.07410(19) 0.0360(6) Uani d . 1 1
C C5 1.1521(4) 0.5460(2) -0.1597(2) 0.0461(7) Uani d . 1 1
H H5 1.1486 0.6236 -0.1678 0.055 Uiso calc R 1 1
C C6 1.1066(4) 0.5061(2) -0.2282(2) 0.0476(8) Uani d . 1 1
H H6 1.0762 0.5564 -0.2832 0.057 Uiso calc R 1 1
C C7 1.1031(3) 0.3889(2) -0.21953(18) 0.0350(6) Uani d . 1 1
C C8 1.0514(3) 0.3453(2) -0.28993(18) 0.0376(6) Uani d . 1 1
C C9 1.0460(3) 0.2312(2) -0.27268(17) 0.0356(6) Uani d . 1 1
C C10 1.0920(3) 0.1658(2) -0.18593(17) 0.0339(6) Uani d . 1 1
H H10 1.0835 0.0902 -0.1736 0.041 Uiso calc R 1 1
C C11 1.1533(3) 0.3139(2) -0.13621(17) 0.0292(6) Uani d . 1 1
C C12 1.2113(3) 0.3552(2) -0.06447(18) 0.0304(6) Uani d . 1 1
C C13 1.3562(4) 0.4655(3) 0.1625(2) 0.0534(8) Uani d . 1 1
H H13A 1.4617 0.4895 0.1453 0.080 Uiso calc R 1 1
H H13B 1.3727 0.3999 0.2119 0.080 Uiso calc R 1 1
H H13C 1.2663 0.5270 0.1838 0.080 Uiso calc R 1 1
C C14 1.2401(4) 0.6392(2) -0.0079(2) 0.0538(8) Uani d . 1 1
H H14A 1.2584 0.6537 0.0513 0.081 Uiso calc R 1 1
H H14B 1.1277 0.6833 -0.0241 0.081 Uiso calc R 1 1
H H14C 1.3266 0.6608 -0.0556 0.081 Uiso calc R 1 1
C C15 1.0046(4) 0.4209(3) -0.3819(2) 0.0556(8) Uani d . 1 1
H H15A 1.0232 0.3743 -0.4296 0.083 Uiso calc R 1 1
H H15B 1.0754 0.4745 -0.3995 0.083 Uiso calc R 1 1
H H15C 0.8852 0.4621 -0.3752 0.083 Uiso calc R 1 1
C C16 0.9960(4) 0.1749(3) -0.3422(2) 0.0507(8) Uani d . 1 1
H H16A 0.8834 0.2166 -0.3596 0.076 Uiso calc R 1 1
H H16B 0.9943 0.0973 -0.3144 0.076 Uiso calc R 1 1
H H16C 1.0785 0.1746 -0.3970 0.076 Uiso calc R 1 1
C C17 1.0626(3) 0.1183(2) 0.19563(17) 0.0325(6) Uani d . 1 1
C C18 0.9035(3) 0.1503(2) 0.26445(17) 0.0308(6) Uani d . 1 1
C C19 0.7429(3) 0.1420(2) 0.24992(17) 0.0356(6) Uani d . 1 1
H H19 0.7328 0.1112 0.1987 0.043 Uiso calc R 1 1
C C20 0.5973(3) 0.1787(2) 0.30994(18) 0.0379(6) Uani d . 1 1
H H20 0.4904 0.1711 0.3004 0.046 Uiso calc R 1 1
C C21 0.6139(3) 0.2269(2) 0.38465(16) 0.0341(6) Uani d . 1 1
C C22 0.7735(4) 0.2343(3) 0.40152(18) 0.0445(7) Uani d . 1 1
H H22 0.7830 0.2660 0.4523 0.053 Uiso calc R 1 1
C C23 0.9190(4) 0.1942(2) 0.34246(18) 0.0394(7) Uani d . 1 1
H H23 1.0271 0.1965 0.3548 0.047 Uiso calc R 1 1
C C24 0.4685(3) 0.2485(2) 0.56979(16) 0.0327(6) Uani d . 1 1
C C25 0.4716(4) 0.1374(2) 0.61449(18) 0.0396(6) Uani d . 1 1
H H25 0.4519 0.0851 0.5824 0.048 Uiso calc R 1 1
C C26 0.5045(3) 0.1051(2) 0.70747(18) 0.0365(6) Uani d . 1 1
H H26 0.5049 0.0310 0.7386 0.044 Uiso calc R 1 1
C C27 0.5368(3) 0.1833(2) 0.75415(16) 0.0282(5) Uani d . 1 1
C C28 0.5344(3) 0.2939(2) 0.70755(17) 0.0352(6) Uani d . 1 1
H H28 0.5568 0.3461 0.7388 0.042 Uiso calc R 1 1
C C29 0.4992(3) 0.3272(2) 0.61512(17) 0.0373(6) Uani d . 1 1
H H29 0.4962 0.4017 0.5841 0.045 Uiso calc R 1 1
C C30 0.5822(3) 0.1482(2) 0.85360(17) 0.0313(6) Uani d . 1 1
Cd Cd1 1.27446(2) 0.086184(14) 0.012979(11) 0.02632(7) Uani d . 1 1
N N1 1.2686(3) 0.27842(17) 0.01212(14) 0.0311(5) Uani d . 1 1
N N2 1.1463(3) 0.20235(17) -0.12011(14) 0.0292(5) Uani d . 1 1
O O1 1.0385(2) 0.09173(16) 0.11947(12) 0.0389(4) Uani d . 1 1
O O2 1.2029(2) 0.12224(18) 0.21453(13) 0.0473(5) Uani d . 1 1
O O3 0.2866(3) 0.2449(2) 0.43810(14) 0.0602(6) Uani d . 1 1
O O4 0.4012(3) 0.41442(18) 0.42760(13) 0.0578(6) Uani d . 1 1
O O5 0.5341(2) 0.06058(14) 0.90363(11) 0.0292(4) Uani d . 1 1
O O6 0.6625(3) 0.20462(18) 0.88124(14) 0.0546(6) Uani d . 1 1
S S1 0.42270(9) 0.29193(7) 0.45114(4) 0.04112(18) Uani d . 1 1
O O7 1.2279(2) -0.06950(15) -0.03637(12) 0.0413(5) Uani d . 1 1
H H7B 1.1343 -0.0542 -0.0612 0.062 Uiso d R 1 1
H H7A 1.2345 -0.1211 0.0124 0.062 Uiso d R 1 1

loop_
_atom_site_aniso_label
_atom_site_aniso_U_11
_atom_site_aniso_U_22
_atom_site_aniso_U_33
_atom_site_aniso_U_12
_atom_site_aniso_U_13
_atom_site_aniso_U_23
C1 0.0355(15) 0.0359(16) 0.0395(15) -0.0096(12) -0.0072(12) -0.0058(12)
C2 0.0296(14) 0.0410(17) 0.0505(17) -0.0132(13) 0.0015(12) -0.0170(14)
C3 0.0279(14) 0.0305(15) 0.0581(18) -0.0092(12) 0.0027(13) -0.0115(13)
C4 0.0290(14) 0.0265(14) 0.0493(16) -0.0059(11) 0.0013(12) -0.0049(12)
C5 0.0487(18) 0.0230(15) 0.0624(19) -0.0088(13) -0.0088(15) 0.0038(13)
C6 0.0492(18) 0.0330(16) 0.0511(18) -0.0067(14) -0.0082(14) 0.0114(14)
C7 0.0285(14) 0.0310(15) 0.0355(14) -0.0011(11) 0.0000(11) 0.0055(11)
C8 0.0272(14) 0.0435(17) 0.0326(14) 0.0004(12) -0.0023(11) 0.0016(12)
C9 0.0290(14) 0.0419(16) 0.0310(14) -0.0027(12) -0.0031(11) -0.0041(12)
C10 0.0352(14) 0.0334(15) 0.0318(14) -0.0084(12) -0.0038(11) -0.0031(11)
C11 0.0220(12) 0.0266(14) 0.0338(13) -0.0018(10) 0.0012(10) -0.0024(11)
C12 0.0240(13) 0.0267(14) 0.0368(14) -0.0042(10) 0.0019(10) -0.0038(11)
C13 0.0517(19) 0.054(2) 0.064(2) -0.0166(16) -0.0051(16) -0.0269(17)
C14 0.0501(19) 0.0329(17) 0.082(2) -0.0141(14) 0.0013(17) -0.0194(16)
C15 0.064(2) 0.053(2) 0.0401(17) -0.0034(17) -0.0160(15) 0.0080(14)
C16 0.0548(19) 0.059(2) 0.0379(16) -0.0113(16) -0.0141(14) -0.0057(14)
C17 0.0382(16) 0.0249(14) 0.0300(13) -0.0046(11) 0.0016(11) -0.0032(11)
C18 0.0371(15) 0.0256(13) 0.0258(12) -0.0051(11) -0.0006(11) -0.0016(10)
C19 0.0420(16) 0.0378(15) 0.0292(13) -0.0107(12) -0.0001(11) -0.0121(11)
C20 0.0341(15) 0.0446(17) 0.0351(14) -0.0094(13) -0.0021(11) -0.0089(12)
C21 0.0344(14) 0.0413(16) 0.0222(12) -0.0037(12) -0.0006(10) -0.0053(11)
C22 0.0470(17) 0.062(2) 0.0256(13) -0.0088(15) -0.0044(12) -0.0167(13)
C23 0.0339(15) 0.0535(18) 0.0317(14) -0.0112(13) -0.0035(11) -0.0088(13)
C24 0.0304(14) 0.0394(15) 0.0224(12) -0.0015(12) 0.0000(10) -0.0041(11)
C25 0.0488(17) 0.0403(17) 0.0325(14) -0.0109(13) -0.0060(12) -0.0115(12)
C26 0.0429(16) 0.0317(15) 0.0330(14) -0.0097(12) -0.0050(12) -0.0002(12)
C27 0.0243(13) 0.0324(14) 0.0245(12) -0.0050(11) 0.0004(10) -0.0020(11)
C28 0.0430(16) 0.0322(15) 0.0293(13) -0.0090(12) -0.0033(11) -0.0040(11)
C29 0.0444(16) 0.0345(15) 0.0267(13) -0.0056(12) -0.0018(11) 0.0017(11)
C30 0.0308(14) 0.0319(14) 0.0270(13) -0.0036(11) -0.0029(10) -0.0014(11)
Cd1 0.02736(11) 0.02383(11) 0.02531(11) -0.00447(7) -0.00168(7) -0.00220(7)
N1 0.0315(12) 0.0272(12) 0.0337(11) -0.0055(9) -0.0052(9) -0.0048(9)
N2 0.0296(11) 0.0264(11) 0.0295(11) -0.0052(9) -0.0026(9) -0.0031(9)
O1 0.0385(11) 0.0476(12) 0.0322(10) -0.0134(9) 0.0064(8) -0.0148(9)
O2 0.0352(11) 0.0594(14) 0.0455(11) -0.0084(10) -0.0004(9) -0.0128(10)
O3 0.0382(12) 0.1061(19) 0.0374(11) -0.0126(12) -0.0023(9) -0.0233(12)
O4 0.0717(15) 0.0469(13) 0.0332(11) 0.0156(11) -0.0076(10) 0.0014(9)
O5 0.0279(9) 0.0295(10) 0.0264(8) -0.0064(7) -0.0012(7) 0.0020(7)
O6 0.0818(16) 0.0508(13) 0.0429(12) -0.0368(12) -0.0283(11) 0.0098(10)
S1 0.0368(4) 0.0547(5) 0.0231(3) 0.0029(3) -0.0028(3) -0.0072(3)
O7 0.0574(13) 0.0345(11) 0.0348(10) -0.0131(9) -0.0168(9) -0.0010(8)

loop_
_atom_type_symbol
_atom_type_description
_atom_type_scat_dispersion_real
_atom_type_scat_dispersion_imag
_atom_type_scat_source
C C 0.0033 0.0016 'International Tables Vol C Tables 4.2.6.8 and 6.1.1.4'
H H 0.0000 0.0000 'International Tables Vol C Tables 4.2.6.8 and 6.1.1.4'
Cd Cd -0.8075 1.2024 'International Tables Vol C Tables 4.2.6.8 and 6.1.1.4'
N N 0.0061 0.0033 'International Tables Vol C Tables 4.2.6.8 and 6.1.1.4'
O O 0.0106 0.0060 'International Tables Vol C Tables 4.2.6.8 and 6.1.1.4'
S S 0.1246 0.1234 'International Tables Vol C Tables 4.2.6.8 and 6.1.1.4'

loop_
_geom_angle_atom_site_label_1
_geom_angle_atom_site_label_2
_geom_angle_atom_site_label_3
_geom_angle_site_symmetry_1
_geom_angle_site_symmetry_3
_geom_angle
N1 C1 C2 . . 125.0(3)
N1 C1 H1 . . 117.5
C2 C1 H1 . . 117.5
C3 C2 C1 . . 118.3(3)
C3 C2 C13 . . 123.5(3)
C1 C2 C13 . . 118.2(3)
C2 C3 C4 . . 117.9(2)
C2 C3 C14 . . 121.9(3)
C4 C3 C14 . . 120.2(3)
C12 C4 C3 . . 119.5(2)
C12 C4 C5 . . 117.4(3)
C3 C4 C5 . . 123.1(2)
C6 C5 C4 . . 122.1(3)
C6 C5 H5 . . 118.9
C4 C5 H5 . . 118.9
C5 C6 C7 . . 122.2(3)
C5 C6 H6 . . 118.9
C7 C6 H6 . . 118.9
C11 C7 C8 . . 119.0(2)
C11 C7 C6 . . 117.7(3)
C8 C7 C6 . . 123.3(2)
C9 C8 C7 . . 118.6(2)
C9 C8 C15 . . 120.6(3)
C7 C8 C15 . . 120.9(3)
C8 C9 C10 . . 117.5(2)
C8 C9 C16 . . 123.5(2)
C10 C9 C16 . . 119.0(3)
N2 C10 C9 . . 125.6(3)
N2 C10 H10 . . 117.2
C9 C10 H10 . . 117.2
N2 C11 C7 . . 121.7(2)
N2 C11 C12 . . 118.1(2)
C7 C11 C12 . . 120.2(2)
N1 C12 C4 . . 121.5(2)
N1 C12 C11 . . 118.2(2)
C4 C12 C11 . . 120.2(2)
C2 C13 H13A . . 109.5
C2 C13 H13B . . 109.5
H13A C13 H13B . . 109.5
C2 C13 H13C . . 109.5
H13A C13 H13C . . 109.5
H13B C13 H13C . . 109.5
C3 C14 H14A . . 109.5
C3 C14 H14B . . 109.5
H14A C14 H14B . . 109.5
C3 C14 H14C . . 109.5
H14A C14 H14C . . 109.5
H14B C14 H14C . . 109.5
C8 C15 H15A . . 109.5
C8 C15 H15B . . 109.5
H15A C15 H15B . . 109.5
C8 C15 H15C . . 109.5
H15A C15 H15C . . 109.5
H15B C15 H15C . . 109.5
C9 C16 H16A . . 109.5
C9 C16 H16B . . 109.5
H16A C16 H16B . . 109.5
C9 C16 H16C . . 109.5
H16A C16 H16C . . 109.5
H16B C16 H16C . . 109.5
O2 C17 O1 . . 124.4(2)
O2 C17 C18 . . 119.1(2)
O1 C17 C18 . . 116.5(2)
C19 C18 C23 . . 119.2(2)
C19 C18 C17 . . 122.1(2)
C23 C18 C17 . . 118.6(2)
C20 C19 C18 . . 121.4(2)
C20 C19 H19 . . 119.3
C18 C19 H19 . . 119.3
C21 C20 C19 . . 118.6(3)
C21 C20 H20 . . 120.7
C19 C20 H20 . . 120.7
C22 C21 C20 . . 121.0(2)
C22 C21 S1 . . 120.5(2)
C20 C21 S1 . . 118.1(2)
C21 C22 C23 . . 119.7(2)
C21 C22 H22 . . 120.2
C23 C22 H22 . . 120.2
C22 C23 C18 . . 120.0(3)
C22 C23 H23 . . 120.0
C18 C23 H23 . . 120.0
C29 C24 C25 . . 121.6(2)
C29 C24 S1 . . 118.6(2)
C25 C24 S1 . . 119.8(2)
C24 C25 C26 . . 119.2(3)
C24 C25 H25 . . 120.4
C26 C25 H25 . . 120.4
C25 C26 C27 . . 119.9(2)
C25 C26 H26 . . 120.1
C27 C26 H26 . . 120.1
C28 C27 C26 . . 119.8(2)
C28 C27 C30 . . 119.4(2)
C26 C27 C30 . . 120.8(2)
C29 C28 C27 . . 120.6(2)
C29 C28 H28 . . 119.7
C27 C28 H28 . . 119.7
C24 C29 C28 . . 118.8(2)
C24 C29 H29 . . 120.6
C28 C29 H29 . . 120.6
O6 C30 O5 . . 124.8(2)
O6 C30 C27 . . 117.8(2)
O5 C30 C27 . . 117.3(2)
O1 Cd1 O5 . 2_756 98.31(6)
O1 Cd1 O7 . . 90.36(7)
O5 Cd1 O7 2_756 . 80.30(6)
O1 Cd1 N1 . . 92.86(7)
O5 Cd1 N1 2_756 . 120.41(7)
O7 Cd1 N1 . . 158.22(7)
O1 Cd1 N2 . . 100.40(7)
O5 Cd1 N2 2_756 . 157.63(6)
O7 Cd1 N2 . . 87.40(7)
N1 Cd1 N2 . . 70.83(7)
O1 Cd1 O5 . 1_654 174.54(6)
O5 Cd1 O5 2_756 1_654 77.32(6)
O7 Cd1 O5 . 1_654 85.70(6)
N1 Cd1 O5 . 1_654 92.19(6)
N2 Cd1 O5 . 1_654 83.22(6)
C1 N1 C12 . . 117.6(2)
C1 N1 Cd1 . . 126.08(18)
C12 N1 Cd1 . . 116.32(16)
C10 N2 C11 . . 117.5(2)
C10 N2 Cd1 . . 126.03(17)
C11 N2 Cd1 . . 115.69(16)
C17 O1 Cd1 . . 111.25(16)
C30 O5 Cd1 . 2_756 120.97(15)
C30 O5 Cd1 . 1_456 120.71(15)
Cd1 O5 Cd1 2_756 1_456 102.68(6)
O3 S1 O4 . . 118.86(14)
O3 S1 C24 . . 108.94(13)
O4 S1 C24 . . 107.77(13)
O3 S1 C21 . . 108.22(13)
O4 S1 C21 . . 107.27(13)
C24 S1 C21 . . 104.91(12)
Cd1 O7 H7B . . 113.7
Cd1 O7 H7A . . 104.2
H7B O7 H7A . . 114.2

loop_
_geom_bond_atom_site_label_1
_geom_bond_atom_site_label_2
_geom_bond_site_symmetry_2
_geom_bond_distance
_geom_bond_publ_flag
C1 N1 . 1.323(3) ?
C1 C2 . 1.401(4) ?
C1 H1 . 0.9300 ?
C2 C3 . 1.385(4) ?
C2 C13 . 1.512(4) ?
C3 C4 . 1.412(4) ?
C3 C14 . 1.508(4) ?
C4 C12 . 1.412(3) ?
C4 C5 . 1.435(4) ?
C5 C6 . 1.341(4) ?
C5 H5 . 0.9300 ?
C6 C7 . 1.427(4) ?
C6 H6 . 0.9300 ?
C7 C11 . 1.410(3) ?
C7 C8 . 1.418(4) ?
C8 C9 . 1.385(4) ?
C8 C15 . 1.507(4) ?
C9 C10 . 1.400(4) ?
C9 C16 . 1.499(4) ?
C10 N2 . 1.319(3) ?
C10 H10 . 0.9300 ?
C11 N2 . 1.358(3) ?
C11 C12 . 1.444(4) ?
C12 N1 . 1.360(3) ?
C13 H13A . 0.9600 ?
C13 H13B . 0.9600 ?
C13 H13C . 0.9600 ?
C14 H14A . 0.9600 ?
C14 H14B . 0.9600 ?
C14 H14C . 0.9600 ?
C15 H15A . 0.9600 ?
C15 H15B . 0.9600 ?
C15 H15C . 0.9600 ?
C16 H16A . 0.9600 ?
C16 H16B . 0.9600 ?
C16 H16C . 0.9600 ?
C17 O2 . 1.226(3) ?
C17 O1 . 1.280(3) ?
C17 C18 . 1.519(3) ?
C18 C19 . 1.383(4) ?
C18 C23 . 1.394(4) ?
C19 C20 . 1.382(4) ?
C19 H19 . 0.9300 ?
C20 C21 . 1.386(4) ?
C20 H20 . 0.9300 ?
C21 C22 . 1.383(4) ?
C21 S1 . 1.775(2) ?
C22 C23 . 1.383(4) ?
C22 H22 . 0.9300 ?
C23 H23 . 0.9300 ?
C24 C29 . 1.373(4) ?
C24 C25 . 1.383(4) ?
C24 S1 . 1.774(3) ?
C25 C26 . 1.383(4) ?
C25 H25 . 0.9300 ?
C26 C27 . 1.387(4) ?
C26 H26 . 0.9300 ?
C27 C28 . 1.387(3) ?
C27 C30 . 1.503(3) ?
C28 C29 . 1.381(3) ?
C28 H28 . 0.9300 ?
C29 H29 . 0.9300 ?
C30 O6 . 1.231(3) ?
C30 O5 . 1.290(3) ?
Cd1 O1 . 2.2634(17) y
Cd1 O5 2_756 2.3010(16) y
Cd1 O7 . 2.3186(17) y
Cd1 N1 . 2.348(2) y
Cd1 N2 . 2.363(2) y
Cd1 O5 1_654 2.4222(16) y
O3 S1 . 1.431(2) ?
O4 S1 . 1.441(2) ?
O5 Cd1 2_756 2.3010(16) ?
O5 Cd1 1_456 2.4222(16) ?
O7 H7B . 0.8500 ?
O7 H7A . 0.8501 ?

loop_
_geom_hbond_atom_site_label_D
_geom_hbond_atom_site_label_H
_geom_hbond_atom_site_label_A
_geom_hbond_site_symmetry_A
_geom_hbond_distance_DH
_geom_hbond_distance_HA
_geom_hbond_distance_DA
_geom_hbond_angle_DHA
C29 H29 O4 2_666 0.93 2.58 3.402(4) 147.3
C19 H19 O7 2_755 0.93 2.49 3.377(3) 160.8
C15 H15C O4 2_665 0.96 2.53 3.436(4) 157.1
C14 H14A O6 2_766 0.96 2.44 3.240(4) 141.1
O7 H7B O1 2_755 0.85 1.95 2.737(3) 154.3
O7 H7A O6 2_756 0.85 1.86 2.640(3) 152.4
C29 H29 O4 . 0.93 2.49 2.883(3) 105.6
C20 H20 O3 . 0.93 2.55 2.921(3) 104.4
C1 H1 O2 . 0.93 2.44 3.037(3) 122.0

loop_
_geom_torsion_atom_site_label_1
_geom_torsion_atom_site_label_2
_geom_torsion_atom_site_label_3
_geom_torsion_atom_site_label_4
_geom_torsion_site_symmetry_1
_geom_torsion_site_symmetry_4
_geom_torsion
N1 C1 C2 C3 . . -2.7(4)
N1 C1 C2 C13 . . 177.6(2)
C1 C2 C3 C4 . . 1.2(4)
C13 C2 C3 C4 . . -179.2(2)
C1 C2 C3 C14 . . -179.6(2)
C13 C2 C3 C14 . . 0.0(4)
C2 C3 C4 C12 . . 1.8(4)
C14 C3 C4 C12 . . -177.4(2)
C2 C3 C4 C5 . . -178.7(2)
C14 C3 C4 C5 . . 2.1(4)
C12 C4 C5 C6 . . 0.5(4)
C3 C4 C5 C6 . . -179.0(3)
C4 C5 C6 C7 . . 2.1(5)
C5 C6 C7 C11 . . -1.3(4)
C5 C6 C7 C8 . . 178.4(3)
C11 C7 C8 C9 . . 2.4(4)
C6 C7 C8 C9 . . -177.3(2)
C11 C7 C8 C15 . . -177.2(2)
C6 C7 C8 C15 . . 3.1(4)
C7 C8 C9 C10 . . 0.2(4)
C15 C8 C9 C10 . . 179.7(2)
C7 C8 C9 C16 . . -179.0(2)
C15 C8 C9 C16 . . 0.5(4)
C8 C9 C10 N2 . . -2.6(4)
C16 C9 C10 N2 . . 176.6(2)
C8 C7 C11 N2 . . -2.9(4)
C6 C7 C11 N2 . . 176.8(2)
C8 C7 C11 C12 . . 178.2(2)
C6 C7 C11 C12 . . -2.0(4)
C3 C4 C12 N1 . . -3.6(4)
C5 C4 C12 N1 . . 176.8(2)
C3 C4 C12 C11 . . 175.7(2)
C5 C4 C12 C11 . . -3.8(4)
N2 C11 C12 N1 . . 5.1(3)
C7 C11 C12 N1 . . -176.0(2)
N2 C11 C12 C4 . . -174.3(2)
C7 C11 C12 C4 . . 4.7(3)
O2 C17 C18 C19 . . -176.6(2)
O1 C17 C18 C19 . . 5.3(4)
O2 C17 C18 C23 . . 6.4(4)
O1 C17 C18 C23 . . -171.8(2)
C23 C18 C19 C20 . . 1.4(4)
C17 C18 C19 C20 . . -175.6(2)
C18 C19 C20 C21 . . 1.5(4)
C19 C20 C21 C22 . . -2.6(4)
C19 C20 C21 S1 . . 171.2(2)
C20 C21 C22 C23 . . 0.7(4)
S1 C21 C22 C23 . . -172.9(2)
C21 C22 C23 C18 . . 2.2(4)
C19 C18 C23 C22 . . -3.3(4)
C17 C18 C23 C22 . . 173.8(2)
C29 C24 C25 C26 . . 0.7(4)
S1 C24 C25 C26 . . -178.9(2)
C24 C25 C26 C27 . . -1.1(4)
C25 C26 C27 C28 . . 0.6(4)
C25 C26 C27 C30 . . -176.7(2)
C26 C27 C28 C29 . . 0.4(4)
C30 C27 C28 C29 . . 177.7(2)
C25 C24 C29 C28 . . 0.2(4)
S1 C24 C29 C28 . . 179.8(2)
C27 C28 C29 C24 . . -0.8(4)
C28 C27 C30 O6 . . -20.6(4)
C26 C27 C30 O6 . . 156.8(3)
C28 C27 C30 O5 . . 159.6(2)
C26 C27 C30 O5 . . -23.1(3)
C2 C1 N1 C12 . . 1.0(4)
C2 C1 N1 Cd1 . . -178.37(19)
C4 C12 N1 C1 . . 2.2(3)
C11 C12 N1 C1 . . -177.1(2)
C4 C12 N1 Cd1 . . -178.35(18)
C11 C12 N1 Cd1 . . 2.3(3)
O1 Cd1 N1 C1 . . 74.1(2)
O5 Cd1 N1 C1 2_756 . -27.2(2)
O7 Cd1 N1 C1 . . 172.30(19)
N2 Cd1 N1 C1 . . 174.2(2)
O5 Cd1 N1 C1 1_654 . -103.8(2)
O1 Cd1 N1 C12 . . -105.24(17)
O5 Cd1 N1 C12 2_756 . 153.40(15)
O7 Cd1 N1 C12 . . -7.1(3)
N2 Cd1 N1 C12 . . -5.22(16)
O5 Cd1 N1 C12 1_654 . 76.82(17)
C9 C10 N2 C11 . . 2.2(4)
C9 C10 N2 Cd1 . . -167.44(19)
C7 C11 N2 C10 . . 0.6(3)
C12 C11 N2 C10 . . 179.5(2)
C7 C11 N2 Cd1 . . 171.35(17)
C12 C11 N2 Cd1 . . -9.7(3)
O1 Cd1 N2 C10 . . -92.9(2)
O5 Cd1 N2 C10 2_756 . 53.4(3)
O7 Cd1 N2 C10 . . -3.0(2)
N1 Cd1 N2 C10 . . 177.6(2)
O5 Cd1 N2 C10 1_654 . 82.9(2)
O1 Cd1 N2 C11 . . 97.25(16)
O5 Cd1 N2 C11 2_756 . -116.5(2)
O7 Cd1 N2 C11 . . -172.86(16)
N1 Cd1 N2 C11 . . 7.83(15)
O5 Cd1 N2 C11 1_654 . -86.89(16)
O2 C17 O1 Cd1 . . -10.9(3)
C18 C17 O1 Cd1 . . 167.17(16)
O5 Cd1 O1 C17 2_756 . 62.70(17)
O7 Cd1 O1 C17 . . 142.95(17)
N1 Cd1 O1 C17 . . -58.60(17)
N2 Cd1 O1 C17 . . -129.62(17)
O6 C30 O5 Cd1 . 2_756 -49.2(3)
C27 C30 O5 Cd1 . 2_756 130.61(18)
O6 C30 O5 Cd1 . 1_456 81.6(3)
C27 C30 O5 Cd1 . 1_456 -98.5(2)
C29 C24 S1 O3 . . -138.7(2)
C25 C24 S1 O3 . . 40.9(2)
C29 C24 S1 O4 . . -8.5(2)
C25 C24 S1 O4 . . 171.1(2)
C29 C24 S1 C21 . . 105.6(2)
C25 C24 S1 C21 . . -74.8(2)
C22 C21 S1 O3 . . -164.1(2)
C20 C21 S1 O3 . . 22.1(3)
C22 C21 S1 O4 . . 66.6(3)
C20 C21 S1 O4 . . -107.3(2)
C22 C21 S1 C24 . . -47.9(3)
C20 C21 S1 C24 . . 138.3(2)
